data_7044634
loop_
_publ_author_name
'Mangin, Lo\"ic P'
'Zargarian, Davit'

_publ_section_title
;
 C&#x2212;H Nickellation of Phenol-Derived Phosphinites: Regioselectivity
 and Structures of Cyclonickellated Complexes
;
_journal_name_full 'Dalton Transactions'
_journal_paper_doi 10.1039/C7DT03403B
_journal_year 2017
_chemical_formula_moiety 'C16 H25 Br N Ni O3 P'
_chemical_formula_sum 'C16 H25 Br N Ni O3 P'
_chemical_formula_weight 448.96
_space_group_crystal_system monoclinic
_space_group_IT_number 14
_space_group_name_Hall '-P 2ybc'
_space_group_name_H-M_alt 'P 1 21/c 1'
_symmetry_space_group_name_Hall '-P 2ybc'
_symmetry_space_group_name_H-M 'P 1 21/c 1'
_atom_sites_solution_hydrogens geom
_atom_sites_solution_primary direct
_audit_creation_date 2016-08-11
_audit_creation_method
;
Olex2 1.2
(compiled 2016.02.19 svn.r3266 for OlexSys, GUI svn.r5155)
;
_audit_update_record
;
2017-10-24 deposited with the CCDC.
2017-11-02 downloaded from the CCDC.
;
_cell_angle_alpha 90
_cell_angle_beta 97.3600(10)
_cell_angle_gamma 90
_cell_formula_units_Z 4
_cell_length_a 12.7532(3)
_cell_length_b 13.1865(3)
_cell_length_c 11.4773(3)
_cell_measurement_reflns_used 9272
_cell_measurement_temperature 100
_cell_measurement_theta_max 71.97
_cell_measurement_theta_min 3.49
_cell_volume 1914.24(8)
_computing_cell_refinement 'SAINT v8.34A (Bruker, 2013)'
_computing_data_reduction 'SAINT v8.34A (Bruker, 2013)'
_computing_molecular_graphics 'Olex2 (Dolomanov et al., 2009)'
_computing_publication_material 'Olex2 (Dolomanov et al., 2009)'
_computing_structure_refinement 'XL (Sheldrick, 2008)'
_computing_structure_solution 'XT (Sheldrick, 2015)'
_diffrn_ambient_temperature 100
_diffrn_detector 'CCD area detector'
_diffrn_detector_area_resol_mean 8.3
_diffrn_detector_type 'Bruker APEX2 CCD'
_diffrn_measured_fraction_theta_full 0.999
_diffrn_measured_fraction_theta_max 0.997
_diffrn_measurement_device 'three-circle diffractometer'
_diffrn_measurement_device_type 'Bruker Smart APEX'
_diffrn_measurement_method '\w scans'
_diffrn_radiation_collimation 'Focusing mirrors'
_diffrn_radiation_monochromator 'Quazar MX Mirror Optics'
_diffrn_radiation_probe x-ray
_diffrn_radiation_type CuK\a
_diffrn_radiation_wavelength 1.54178
_diffrn_reflns_av_R_equivalents 0.0504
_diffrn_reflns_av_unetI/netI 0.0191
_diffrn_reflns_Laue_measured_fraction_full 0.999
_diffrn_reflns_Laue_measured_fraction_max 0.997
_diffrn_reflns_limit_h_max 15
_diffrn_reflns_limit_h_min -15
_diffrn_reflns_limit_k_max 16
_diffrn_reflns_limit_k_min -16
_diffrn_reflns_limit_l_max 14
_diffrn_reflns_limit_l_min -14
_diffrn_reflns_number 3778
_diffrn_reflns_point_group_measured_fraction_full 0.999
_diffrn_reflns_point_group_measured_fraction_max 0.997
_diffrn_reflns_theta_full 67.679
_diffrn_reflns_theta_max 72.162
_diffrn_reflns_theta_min 3.494
_diffrn_source 'Microfocus Source'
_diffrn_source_target Cu
_diffrn_source_type 'Incoatec I\mS High Brilliance Microsource'
_exptl_absorpt_coefficient_mu 4.802
_exptl_absorpt_correction_T_max 0.753555
_exptl_absorpt_correction_T_min 0.439527
_exptl_absorpt_correction_type multi-scan
_exptl_absorpt_process_details
;
 TWINABS-2012/1 (Bruker,2012) was used for absorption correction.
 
For component 1:
 wR2(int) was 0.1477 before and 0.0668 after correction.
 The Ratio of minimum to maximum transmission not present.
 The \l/2 correction factor is Not present
 
For component 2:
 wR2(int) was 0.1793 before and 0.0832 after correction.
 The Ratio of minimum to maximum transmission is 0.58.
 The \l/2 correction factor is Not present

Final HKLF 4 output contains 75144 reflections, Rint = 0.1085
 (55657 with I > 3sig(I), Rint = 0.1073)
;
_exptl_crystal_colour orange
_exptl_crystal_colour_primary orange
_exptl_crystal_density_diffrn 1.558
_exptl_crystal_description block
_exptl_crystal_F_000 920
_exptl_crystal_recrystallization_method 'Slow evap of Et2O solution'
_exptl_crystal_size_max 0.16
_exptl_crystal_size_mid 0.12
_exptl_crystal_size_min 0.1
_refine_diff_density_max 1.643
_refine_diff_density_min -0.485
_refine_diff_density_rms 0.111
_refine_ls_extinction_method none
_refine_ls_goodness_of_fit_ref 1.083
_refine_ls_hydrogen_treatment constr
_refine_ls_matrix_type full
_refine_ls_number_parameters 215
_refine_ls_number_reflns 3778
_refine_ls_number_restraints 0
_refine_ls_restrained_S_all 1.083
_refine_ls_R_factor_all 0.0386
_refine_ls_R_factor_gt 0.0378
_refine_ls_shift/su_max 0.001
_refine_ls_shift/su_mean 0.000
_refine_ls_structure_factor_coef Fsqd
_refine_ls_weighting_details 'w=1/[\s^2^(Fo^2^)+(0.0763P)^2^+1.1259P] where P=(Fo^2^+2Fc^2^)/3'
_refine_ls_weighting_scheme calc
_refine_ls_wR_factor_gt 0.1050
_refine_ls_wR_factor_ref 0.1061
_reflns_number_gt 3651
_reflns_number_total 3778
_reflns_threshold_expression 'I > 2\s(I)'
_cod_data_source_file c7dt03403b2.cif
_cod_data_source_block loic47
_cod_depositor_comments
;
The following automatic conversions were performed:

'_diffrn_radiation_probe' value 'X-ray' changed to 'x-ray' according
to
/home/data/users/saulius/crontab/automatic-downloads/rss-feeds/RSC/lib/dictionaries/cif_core.dic
dictionary named 'cif_core.dic' version 2.4.2 from 2011-04-26.

Automatic conversion script
Id: cif_fix_values 4973 2017-02-22 13:04:09Z antanas 
;
_cod_database_code 7044634
_shelx_space_group_comment
;
The symmetry employed for this shelxl refinement is uniquely defined
by the following loop, which should always be used as a source of
symmetry information in preference to the above space-group names.
They are only intended as comments.
;
_olex2_refinement_description
;
1. Fixed Uiso
 At 1.2 times of:
  All C(H) groups
 At 1.5 times of:
  All C(H,H,H) groups
2.a Ternary CH refined with riding coordinates:
 C9(H9), C12(H12)
2.b Aromatic/amide H refined with riding coordinates:
 C4(H4), C6(H6)
2.c Idealised Me refined as rotating group:
 C7(H7A,H7B,H7C), C8(H8A,H8B,H8C), C10(H10A,H10B,H10C), C11(H11A,H11B,H11C),
 C13(H13A,H13B,H13C), C14(H14A,H14B,H14C), C16(H16A,H16B,H16C)
;
_shelx_shelxl_version_number 2014/7
_olex2_submission_special_instructions 'No special instructions were received'

loop_
_space_group_symop_operation_xyz
'x, y, z'
'-x, y+1/2, -z+1/2'
'-x, -y, -z'
'x, -y-1/2, z-1/2'

loop_
_atom_site_label
_atom_site_type_symbol
_atom_site_fract_x
_atom_site_fract_y
_atom_site_fract_z
_atom_site_U_iso_or_equiv
_atom_site_adp_type
_atom_site_occupancy
_atom_site_site_symmetry_order
_atom_site_calc_flag
_atom_site_refinement_flags_posn
Br1 Br 0.14852(2) 0.70869(2) 0.73378(2) 0.02570(12) Uani 1 1 d .
Ni1 Ni 0.20438(3) 0.53879(3) 0.72097(3) 0.01861(13) Uani 1 1 d .
P1 P 0.30023(4) 0.55947(4) 0.88211(4) 0.01827(14) Uani 1 1 d .
O1 O 0.35004(12) 0.44863(12) 0.92345(14) 0.0229(3) Uani 1 1 d .
O2 O 0.12313(13) 0.33310(12) 0.58842(14) 0.0255(3) Uani 1 1 d .
O3 O 0.29549(12) 0.09287(12) 0.85452(14) 0.0243(3) Uani 1 1 d .
N1 N 0.14568(14) 0.53210(14) 0.55902(16) 0.0223(4) Uani 1 1 d .
C1 C 0.30357(15) 0.37064(16) 0.85281(18) 0.0195(4) Uani 1 1 d .
C2 C 0.23606(15) 0.39722(16) 0.75130(18) 0.0193(4) Uani 1 1 d .
C3 C 0.19134(16) 0.31195(17) 0.68761(18) 0.0196(4) Uani 1 1 d .
C4 C 0.21324(17) 0.21260(16) 0.7236(2) 0.0219(4) Uani 1 1 d .
H4 H 0.1821 0.1577 0.6780 0.026 Uiso 1 1 calc R
C5 C 0.28111(16) 0.19375(16) 0.82680(19) 0.0202(4) Uani 1 1 d .
C6 C 0.32796(16) 0.27303(17) 0.89323(19) 0.0206(4) Uani 1 1 d .
H6 H 0.3747 0.2613 0.9633 0.025 Uiso 1 1 calc R
C7 C 0.07255(19) 0.25016(17) 0.5240(2) 0.0281(5) Uani 1 1 d .
H7A H 0.0222 0.2762 0.4593 0.042 Uiso 1 1 calc GR
H7B H 0.0349 0.2089 0.5763 0.042 Uiso 1 1 calc GR
H7C H 0.1259 0.2085 0.4923 0.042 Uiso 1 1 calc GR
C8 C 0.36319(18) 0.06963(18) 0.9602(2) 0.0268(5) Uani 1 1 d .
H8A H 0.4341 0.0963 0.9550 0.040 Uiso 1 1 calc GR
H8B H 0.3669 -0.0041 0.9709 0.040 Uiso 1 1 calc GR
H8C H 0.3349 0.1007 1.0272 0.040 Uiso 1 1 calc GR
C9 C 0.42196(17) 0.63226(19) 0.8771(2) 0.0293(5) Uani 1 1 d .
H9 H 0.4755 0.6060 0.9413 0.035 Uiso 1 1 calc R
C10 C 0.4099(2) 0.7462(2) 0.8981(3) 0.0439(7) Uani 1 1 d .
H10A H 0.3521 0.7731 0.8422 0.066 Uiso 1 1 calc GR
H10B H 0.4759 0.7810 0.8873 0.066 Uiso 1 1 calc GR
H10C H 0.3941 0.7574 0.9785 0.066 Uiso 1 1 calc GR
C11 C 0.4638(2) 0.6100(3) 0.7607(3) 0.0493(8) Uani 1 1 d .
H11A H 0.4687 0.5365 0.7501 0.074 Uiso 1 1 calc GR
H11B H 0.5340 0.6404 0.7615 0.074 Uiso 1 1 calc GR
H11C H 0.4155 0.6388 0.6958 0.074 Uiso 1 1 calc GR
C12 C 0.24268(17) 0.60145(17) 1.01120(18) 0.0235(4) Uani 1 1 d .
H12 H 0.2294 0.6760 1.0037 0.028 Uiso 1 1 calc R
C13 C 0.13570(19) 0.54810(19) 1.0148(2) 0.0298(5) Uani 1 1 d .
H13A H 0.0904 0.5591 0.9403 0.045 Uiso 1 1 calc GR
H13B H 0.1012 0.5760 1.0794 0.045 Uiso 1 1 calc GR
H13C H 0.1474 0.4752 1.0272 0.045 Uiso 1 1 calc GR
C14 C 0.3180(2) 0.5831(2) 1.1239(2) 0.0330(5) Uani 1 1 d .
H14A H 0.3317 0.5102 1.1334 0.049 Uiso 1 1 calc GR
H14B H 0.2859 0.6085 1.1913 0.049 Uiso 1 1 calc GR
H14C H 0.3847 0.6188 1.1192 0.049 Uiso 1 1 calc GR
C15 C 0.11616(16) 0.53334(16) 0.4613(2) 0.0216(4) Uani 1 1 d .
C16 C 0.07837(18) 0.53130(19) 0.3364(2) 0.0266(5) Uani 1 1 d .
H16A H 0.1353 0.5528 0.2920 0.040 Uiso 1 1 calc GR
H16B H 0.0181 0.5775 0.3197 0.040 Uiso 1 1 calc GR
H16C H 0.0563 0.4623 0.3131 0.040 Uiso 1 1 calc GR

loop_
_atom_site_aniso_label
_atom_site_aniso_U_11
_atom_site_aniso_U_22
_atom_site_aniso_U_33
_atom_site_aniso_U_23
_atom_site_aniso_U_13
_atom_site_aniso_U_12
Br1 0.02755(17) 0.02147(17) 0.02407(17) 0.00041(7) -0.01206(11) 0.00231(8)
Ni1 0.0162(2) 0.0215(2) 0.0156(2) 0.00011(13) -0.00773(14) 0.00024(13)
P1 0.0166(3) 0.0203(3) 0.0154(3) 0.00017(19) -0.00757(19) -0.00146(18)
O1 0.0229(8) 0.0211(7) 0.0210(7) -0.0021(6) -0.0116(6) 0.0008(6)
O2 0.0268(8) 0.0242(8) 0.0210(8) -0.0029(6) -0.0142(6) -0.0011(6)
O3 0.0236(7) 0.0216(7) 0.0246(8) 0.0009(6) -0.0086(6) 0.0012(6)
N1 0.0210(9) 0.0245(9) 0.0196(10) 0.0000(7) -0.0050(7) 0.0013(7)
C1 0.0154(9) 0.0233(10) 0.0181(10) -0.0040(8) -0.0049(7) -0.0002(8)
C2 0.0156(9) 0.0233(10) 0.0170(9) 0.0000(8) -0.0050(7) -0.0001(7)
C3 0.0150(9) 0.0251(10) 0.0167(9) -0.0021(8) -0.0056(7) 0.0005(8)
C4 0.0183(10) 0.0245(11) 0.0208(11) -0.0038(8) -0.0053(8) -0.0006(7)
C5 0.0166(9) 0.0217(10) 0.0211(10) 0.0005(8) -0.0018(8) 0.0020(7)
C6 0.0141(9) 0.0272(10) 0.0185(10) -0.0003(8) -0.0065(7) 0.0017(8)
C7 0.0283(11) 0.0263(12) 0.0252(11) -0.0036(9) -0.0144(9) -0.0028(9)
C8 0.0252(11) 0.0263(11) 0.0260(11) 0.0045(9) -0.0075(9) 0.0004(9)
C9 0.0199(10) 0.0357(13) 0.0283(12) 0.0096(10) -0.0128(8) -0.0090(9)
C10 0.0366(14) 0.0328(14) 0.0539(18) 0.0152(12) -0.0267(12) -0.0154(11)
C11 0.0233(12) 0.086(2) 0.0381(16) 0.0119(15) -0.0002(11) -0.0121(14)
C12 0.0276(11) 0.0233(10) 0.0174(10) -0.0020(8) -0.0056(8) 0.0028(8)
C13 0.0297(12) 0.0332(12) 0.0258(12) 0.0041(9) 0.0010(9) 0.0028(9)
C14 0.0392(13) 0.0391(13) 0.0174(11) -0.0024(9) -0.0084(9) 0.0061(11)
C15 0.0186(10) 0.0231(10) 0.0218(11) 0.0007(8) -0.0023(8) 0.0012(8)
C16 0.0253(11) 0.0359(12) 0.0166(10) 0.0014(9) -0.0048(8) 0.0025(9)

loop_
_atom_type_symbol
_atom_type_description
_atom_type_scat_dispersion_real
_atom_type_scat_dispersion_imag
_atom_type_scat_source
C C 0.0181 0.0091 'International Tables Vol C Tables 4.2.6.8 and 6.1.1.4'
H H 0.0000 0.0000 'International Tables Vol C Tables 4.2.6.8 and 6.1.1.4'
Br Br -0.6763 1.2805 'International Tables Vol C Tables 4.2.6.8 and 6.1.1.4'
N N 0.0311 0.0180 'International Tables Vol C Tables 4.2.6.8 and 6.1.1.4'
Ni Ni -3.0029 0.5091 'International Tables Vol C Tables 4.2.6.8 and 6.1.1.4'
O O 0.0492 0.0322 'International Tables Vol C Tables 4.2.6.8 and 6.1.1.4'
P P 0.2955 0.4335 'International Tables Vol C Tables 4.2.6.8 and 6.1.1.4'

loop_
_geom_angle_atom_site_label_1
_geom_angle_atom_site_label_2
_geom_angle_atom_site_label_3
_geom_angle
P1 Ni1 Br1 88.17(2)
N1 Ni1 Br1 91.18(6)
N1 Ni1 P1 166.40(6)
N1 Ni1 C2 100.20(8)
C2 Ni1 Br1 164.43(6)
C2 Ni1 P1 83.23(6)
O1 P1 Ni1 107.42(6)
O1 P1 C9 100.24(10)
O1 P1 C12 102.53(9)
C9 P1 Ni1 116.11(8)
C12 P1 Ni1 120.40(7)
C12 P1 C9 107.33(11)
C1 O1 P1 111.67(13)
C3 O2 C7 118.10(17)
C5 O3 C8 116.88(17)
C15 N1 Ni1 174.97(19)
O1 C1 C2 117.98(18)
C6 C1 O1 115.39(18)
C6 C1 C2 126.62(19)
C1 C2 Ni1 118.90(15)
C1 C2 C3 113.16(19)
C3 C2 Ni1 127.68(15)
O2 C3 C2 115.91(19)
O2 C3 C4 121.35(19)
C4 C3 C2 122.73(19)
C3 C4 H4 120.1
C3 C4 C5 119.88(19)
C5 C4 H4 120.1
O3 C5 C4 114.72(19)
O3 C5 C6 124.6(2)
C6 C5 C4 120.6(2)
C1 C6 H6 121.5
C5 C6 C1 116.96(19)
C5 C6 H6 121.5
O2 C7 H7A 109.5
O2 C7 H7B 109.5
O2 C7 H7C 109.5
H7A C7 H7B 109.5
H7A C7 H7C 109.5
H7B C7 H7C 109.5
O3 C8 H8A 109.5
O3 C8 H8B 109.5
O3 C8 H8C 109.5
H8A C8 H8B 109.5
H8A C8 H8C 109.5
H8B C8 H8C 109.5
P1 C9 H9 107.2
C10 C9 P1 113.96(18)
C10 C9 H9 107.2
C11 C9 P1 108.59(18)
C11 C9 H9 107.2
C11 C9 C10 112.3(2)
C9 C10 H10A 109.5
C9 C10 H10B 109.5
C9 C10 H10C 109.5
H10A C10 H10B 109.5
H10A C10 H10C 109.5
H10B C10 H10C 109.5
C9 C11 H11A 109.5
C9 C11 H11B 109.5
C9 C11 H11C 109.5
H11A C11 H11B 109.5
H11A C11 H11C 109.5
H11B C11 H11C 109.5
P1 C12 H12 108.1
C13 C12 P1 109.50(15)
C13 C12 H12 108.1
C14 C12 P1 111.42(16)
C14 C12 H12 108.1
C14 C12 C13 111.6(2)
C12 C13 H13A 109.5
C12 C13 H13B 109.5
C12 C13 H13C 109.5
H13A C13 H13B 109.5
H13A C13 H13C 109.5
H13B C13 H13C 109.5
C12 C14 H14A 109.5
C12 C14 H14B 109.5
C12 C14 H14C 109.5
H14A C14 H14B 109.5
H14A C14 H14C 109.5
H14B C14 H14C 109.5
N1 C15 C16 178.1(2)
C15 C16 H16A 109.5
C15 C16 H16B 109.5
C15 C16 H16C 109.5
H16A C16 H16B 109.5
H16A C16 H16C 109.5
H16B C16 H16C 109.5

loop_
_geom_bond_atom_site_label_1
_geom_bond_atom_site_label_2
_geom_bond_distance
Br1 Ni1 2.3613(4)
Ni1 P1 2.1000(6)
Ni1 N1 1.9149(19)
Ni1 C2 1.932(2)
P1 O1 1.6395(16)
P1 C9 1.832(2)
P1 C12 1.822(2)
O1 C1 1.394(2)
O2 C3 1.370(3)
O2 C7 1.427(3)
O3 C5 1.375(3)
O3 C8 1.429(3)
N1 C15 1.136(3)
C1 C2 1.402(3)
C1 C6 1.390(3)
C2 C3 1.420(3)
C3 C4 1.391(3)
C4 H4 0.9500
C4 C5 1.397(3)
C5 C6 1.384(3)
C6 H6 0.9500
C7 H7A 0.9800
C7 H7B 0.9800
C7 H7C 0.9800
C8 H8A 0.9800
C8 H8B 0.9800
C8 H8C 0.9800
C9 H9 1.0000
C9 C10 1.533(4)
C9 C11 1.529(4)
C10 H10A 0.9800
C10 H10B 0.9800
C10 H10C 0.9800
C11 H11A 0.9800
C11 H11B 0.9800
C11 H11C 0.9800
C12 H12 1.0000
C12 C13 1.540(3)
C12 C14 1.528(3)
C13 H13A 0.9800
C13 H13B 0.9800
C13 H13C 0.9800
C14 H14A 0.9800
C14 H14B 0.9800
C14 H14C 0.9800
C15 C16 1.454(3)
C16 H16A 0.9800
C16 H16B 0.9800
C16 H16C 0.9800

loop_
_geom_torsion_atom_site_label_1
_geom_torsion_atom_site_label_2
_geom_torsion_atom_site_label_3
_geom_torsion_atom_site_label_4
_geom_torsion
Ni1 P1 O1 C1 -9.41(15)
Ni1 P1 C9 C10 92.02(19)
Ni1 P1 C9 C11 -34.0(2)
Ni1 P1 C12 C13 40.09(18)
Ni1 P1 C12 C14 163.98(14)
Ni1 C2 C3 O2 4.9(3)
Ni1 C2 C3 C4 -174.10(17)
P1 O1 C1 C2 8.9(2)
P1 O1 C1 C6 -169.60(15)
O1 P1 C9 C10 -152.69(18)
O1 P1 C9 C11 81.3(2)
O1 P1 C12 C13 -78.98(16)
O1 P1 C12 C14 44.91(18)
O1 C1 C2 Ni1 -4.0(3)
O1 C1 C2 C3 -178.62(17)
O1 C1 C6 C5 178.44(18)
O2 C3 C4 C5 -178.37(19)
O3 C5 C6 C1 -179.24(19)
C1 C2 C3 O2 178.92(18)
C1 C2 C3 C4 0.0(3)
C2 C1 C6 C5 0.0(3)
C2 C3 C4 C5 0.5(3)
C3 C4 C5 O3 178.97(19)
C3 C4 C5 C6 -0.8(3)
C4 C5 C6 C1 0.5(3)
C6 C1 C2 Ni1 174.37(17)
C6 C1 C2 C3 -0.3(3)
C7 O2 C3 C2 -177.37(19)
C7 O2 C3 C4 1.6(3)
C8 O3 C5 C4 -179.22(18)
C8 O3 C5 C6 0.5(3)
C9 P1 O1 C1 -131.10(15)
C9 P1 C12 C13 175.94(15)
C9 P1 C12 C14 -60.17(19)
C12 P1 O1 C1 118.40(15)
C12 P1 C9 C10 -46.0(2)
C12 P1 C9 C11 -171.98(18)
